data_4114730
loop_
_publ_author_name
'Alojz Dem\<sar'
'Janez Ko\<smrlj'
'Sa\<sa Petri\<cek'

_publ_section_title
;
 Variable-Temperature Nuclear Magnetic Resonance Spectroscopy Allows
 Direct Observation of Carboxylate Shift in Zinc Carboxylate Complexes
;
_journal_name_full 'Journal of the American Chemical Society'
_journal_page_first 3951
_journal_page_last 3958
_journal_paper_doi 10.1021/ja016534x
_journal_volume 124
_journal_year 2002
_chemical_formula_structural Zn4(CH3CH2COO)6(((CH3)2NCH2)2CHO)2
_chemical_formula_sum 'C32 H64 N4 O14 Zn4'
_chemical_formula_weight 990.36
_chemical_name_systematic
;
oktakis(\m-propionato-O,O'bis(\m-propionato-O,O)bis(\m-1,3-bis
(dimethylamino)N,N'-2-propoxo-O) tetra-zinc(II)
;
_space_group_IT_number 14
_symmetry_cell_setting monoclinic
_symmetry_space_group_name_Hall '-P 2ybc'
_symmetry_space_group_name_H-M 'P 1 21/c 1'
_atom_sites_solution_hydrogens difmap
_atom_sites_solution_primary sir92
_atom_sites_solution_secondary fourr
_audit_creation_method from_xtal_archive_file_using_CIFIO
_cell_angle_alpha 90.00(2)
_cell_angle_beta 106.97(5)
_cell_angle_gamma 90.00(2)
_cell_formula_units_Z 4
_cell_length_a 11.647(7)
_cell_length_b 10.178(2)
_cell_length_c 19.630(10)
_cell_measurement_reflns_used 75
_cell_measurement_temperature 293
_cell_measurement_theta_max 14.81
_cell_measurement_theta_min 7.95
_cell_volume 2225.7(19)
_computing_data_reduction xtal_DIFDAT_SORTRF_ADDREF
_computing_molecular_graphics xtal
_computing_publication_material xtal_BONDLA_CIFIO
_computing_structure_refinement xtal_CRYLSQ
_computing_structure_solution xtal
_diffrn_ambient_temperature 293
_diffrn_measurement_device CAD4
_diffrn_radiation_monochromator graphite
_diffrn_radiation_source xray_tube
_diffrn_radiation_type 'Mo K \a'
_diffrn_radiation_wavelength 0.7107
_diffrn_reflns_av_R_equivalents .045
_diffrn_reflns_av_sigmaI/netI .068
_diffrn_reflns_limit_h_max 15
_diffrn_reflns_limit_h_min -3
_diffrn_reflns_limit_k_max 13
_diffrn_reflns_limit_k_min -13
_diffrn_reflns_limit_l_max 24
_diffrn_reflns_limit_l_min -25
_diffrn_reflns_number .127490+05
_diffrn_reflns_reduction_process perpendicular_monochr_Lp
_diffrn_reflns_theta_max 27.85
_diffrn_reflns_theta_min 1.83
_diffrn_standards_decay_% 1.88
_diffrn_standards_number 3
_exptl_absorpt_coefficient_mu 2.24
_exptl_crystal_colour colourless
_exptl_crystal_density_diffrn 1.478
_exptl_crystal_F_000 1032
_exptl_crystal_size_max 0.27
_exptl_crystal_size_mid 0.23
_exptl_crystal_size_min 0.17
_refine_diff_density_max 1.258
_refine_diff_density_min -2.211
_refine_ls_abs_structure_details none
_refine_ls_abs_structure_Flack 0
_refine_ls_extinction_coef .00000
_refine_ls_extinction_method none
_refine_ls_goodness_of_fit_all 2.998
_refine_ls_goodness_of_fit_obs .95
_refine_ls_hydrogen_treatment noref
_refine_ls_matrix_type full
_refine_ls_number_constraints 0
_refine_ls_number_parameters 244
_refine_ls_number_reflns 1708
_refine_ls_number_restraints 0
_refine_ls_R_factor_all .2
_refine_ls_R_factor_obs .042
_refine_ls_shift/esd_max .003
_refine_ls_shift/esd_mean .0002
_refine_ls_structure_factor_coef F
_refine_ls_weighting_scheme calc
_refine_ls_wR_factor_all .268
_refine_ls_wR_factor_obs .047
_reflns_d_resolution_high .761
_reflns_d_resolution_low 11.14
_reflns_limit_h_max 15
_reflns_limit_h_min 0
_reflns_limit_k_max 13
_reflns_limit_k_min 0
_reflns_limit_l_max 24
_reflns_limit_l_min -25
_reflns_number_observed 1709
_reflns_number_total 5293
_reflns_observed_criterion refl_observed_if_F____>_2.5_sigma(F___)
_cod_data_source_file ja016534x_s2_2.cif
_cod_data_source_block znp
_cod_original_cell_volume 2226(2)
_cod_original_sg_symbol_Hall -p_2ybc
_cod_database_code 4114730

loop_
_symmetry_equiv_pos_as_xyz
+x,+y,+z
-x,1/2+y,1/2-z
-x,-y,-z
+x,1/2-y,1/2+z

loop_
_atom_site_aniso_label
_atom_site_aniso_U_11
_atom_site_aniso_U_22
_atom_site_aniso_U_33
_atom_site_aniso_U_12
_atom_site_aniso_U_13
_atom_site_aniso_U_23
Zn1 .0631(7) .0454(6) .0427(5) -.0006(6) .0231(5) .0014(5)
Zn2 .0637(7) .0403(5) .0428(5) .0017(6) .0231(5) .0020(5)
O1 .093(5) .044(4) .061(4) .007(3) .037(4) .002(3)
O2 .085(5) .041(4) .072(4) .009(3) .042(4) -.004(3)
O3 .064(4) .080(4) .062(4) -.016(4) .017(3) -.001(4)
O4 .070(5) .079(5) .064(4) -.008(4) .009(4) .012(4)
O5 .060(3) .036(3) .039(3) -.001(3) .021(3) -.002(2)
O6 .138(6) .043(3) .056(4) -.007(4) .055(4) -.004(3)
C1 .049(6) .049(6) .068(6) -.002(5) .023(5) -.013(5)
C12 .127(10) .045(6) .116(10) .012(7) .063(9) -.000(6)
C2 .145(14) .099(11) .185(16) .018(11) .073(12) .014(12)
C3 .053(6) .078(8) .045(5) .001(5) .007(4) -.003(5)
C34 .072(8) .124(11) .077(7) -.011(8) .004(6) -.033(7)
C4 .122(14) .26(3) .24(2) -.042(16) .043(14) -.16(2)
C5 .073(6) .037(5) .044(5) .000(4) .029(5) -.004(4)
C56 .089(7) .033(4) .055(5) -.000(5) .025(5) .003(4)
C6 .165(11) .041(5) .083(7) .008(7) .052(7) .008(5)
O1' .066(4) .053(3) .039(3) .002(3) .026(3) .005(2)
N1' .068(5) .044(4) .041(4) -.007(4) .013(4) .003(3)
N2' .064(5) .056(5) .062(5) -.003(4) .032(4) .004(4)
C1' .090(8) .056(6) .044(5) -.009(5) .030(5) .005(4)
C2' .070(6) .039(4) .044(4) -.007(4) .023(4) .001(4)
C3' .087(7) .059(6) .055(5) -.003(5) .043(5) .001(4)
C11' .093(8) .059(6) .073(6) .002(6) .014(6) .009(5)
C12' .106(8) .070(7) .049(5) -.028(6) .016(5) -.007(5)
C21' .076(7) .090(8) .104(8) .021(7) .049(6) .019(7)
C22' .073(7) .055(6) .084(7) -.005(5) .021(6) .005(5)

loop_
_atom_site_label
_atom_site_fract_x
_atom_site_fract_y
_atom_site_fract_z
_atom_site_U_iso_or_equiv
_atom_site_thermal_displace_type
Zn1 .19199(9) .08045(11) .48477(5) .0488(5) Uani
Zn2 .12082(9) -.07031(11) .61292(5) .0473(5) Uani
O1 .2329(6) -.1074(6) .4782(3) .063(4) Uani
O2 .1804(6) -.2158(6) .5642(3) .062(3) Uani
O3 .3317(6) .1436(7) .5663(3) .069(4) Uani
O4 .3103(6) .0017(8) .6485(3) .074(4) Uani
O5 .0857(5) .0926(5) .5539(2) .044(3) Uani
O6 .0710(7) .1817(6) .6536(3) .074(4) Uani
C1 .2305(8) -.2055(9) .5161(5) .054(5) Uani
C12 .2969(12) -.3284(10) .5015(7) .090(7) Uani
C2 .3548(15) -.4076(16) .5639(10) .138(12) Uani
C3 .3612(8) .0953(11) .6290(5) .061(6) Uani
C34 .4638(11) .1624(14) .6819(6) .095(8) Uani
C4 .4388(17) .264(3) .7177(14) .21(2) Uani
C5 .0776(8) .1952(8) .5929(4) .049(5) Uani
C56 .0804(9) .3267(8) .5585(5) .058(5) Uani
C6 .0641(13) .4394(10) .6029(6) .093(7) Uani
O1' .0513(5) .1292(5) .4039(3) .050(3) Uani
N1' .1392(7) -.1290(7) .7196(3) .052(4) Uani
N2' .2876(7) .1603(7) .4124(4) .058(4) Uani
C1' .0150(9) -.1184(9) .7234(4) .061(5) Uani
C2' .0760(8) .1739(8) .3415(4) .050(5) Uani
C3' .2004(10) .1349(9) .3417(5) .062(5) Uani
C11' .1843(10) -.2655(10) .7306(6) .077(6) Uani
C12' .2172(11) -.0424(10) .7748(5) .076(6) Uani
C21' .4015(10) .0906(12) .4192(6) .085(7) Uani
C22' .3110(9) .3018(10) .4257(6) .071(6) Uani
H121 .23432 -.38946 .46543 .07800 Uiso
H122 .36174 -.29992 .47743 .07800 Uiso
H21 .41801 -.34847 .60057 .13600 Uiso
H22 .29059 -.43801 .58857 .13600 Uiso
H23 .40017 -.49124 .55509 .13600 Uiso
H341 .53940 .16290 .66190 .09000 Uiso
H342 .49159 .09080 .72308 .09000 Uiso
H41 .39655 .33693 .68044 .17100 Uiso
H42 .37758 .23540 .74496 .17100 Uiso
H43 .50937 .31210 .75534 .17100 Uiso
H561 .16440 .33799 .54888 .05500 Uiso
H562 .01383 .33001 .50992 .05500 Uiso
H61 .09250 .52500 .59060 .07600 Uiso
H62 -.02774 .44991 .59793 .07600 Uiso
H63 .10935 .42074 .65637 .07600 Uiso
H11'1 .18475 -.29767 .78112 .07400 Uiso
H11'2 .12940 -.32748 .69242 .07400 Uiso
H11'3 .27240 -.27488 .72694 .07400 Uiso
H12'1 .18906 .05548 .76633 .06700 Uiso
H12'2 .21604 -.07104 .82529 .06700 Uiso
H12'3 .30530 -.04911 .77127 .06700 Uiso
H21'1 .38573 -.01212 .41316 .07900 Uiso
H21'2 .43964 .12029 .37966 .07900 Uiso
H21'3 .46358 .10578 .46881 .07900 Uiso
H22'1 .22910 .34780 .40890 .06500 Uiso
H22'2 .35510 .32300 .47480 .06500 Uiso
H22'3 .36788 .34112 .39789 .06500 Uiso
H1'1 .00792 -.16888 .76914 .05500 Uiso
H1'2 -.00599 -.01919 .72933 .05500 Uiso
H2'1 .06903 .27673 .34171 .04400 Uiso
H3'1 .22571 .18901 .30259 .06400 Uiso
H3'2 .20164 .03516 .32899 .06400 Uiso

loop_
_atom_type_symbol
_atom_type_oxidation_number
_atom_type_number_in_cell
_atom_type_scat_dispersion_real
_atom_type_scat_dispersion_imag
_atom_type_scat_source
Zn 0 8 .222 1.431 Int._Tables_Vol_IV_Tables_2.2B_and_2.3.1
O 0 28 .008 .006 Int._Tables_Vol_IV_Tables_2.2B_and_2.3.1
N 0 8 .004 .003 Int._Tables_Vol_IV_Tables_2.2B_and_2.3.1
C 0 64 .002 .002 Int._Tables_Vol_IV_Tables_2.2B_and_2.3.1
H 0 128 0 0 Int._Tables_Vol_IV_Tables_2.2B_and_2.3.1

loop_
_geom_angle_atom_site_label_1
_geom_angle_atom_site_label_2
_geom_angle_atom_site_label_3
_geom_angle
_geom_angle_site_symmetry_3
O1 Zn1 O3 101.8(3) .
O1 Zn1 O5 107.3(3) .
O1 Zn1 O1' 110.3(2) .
O1 Zn1 N2' 97.9(3) .
O3 Zn1 O5 87.7(3) .
O3 Zn1 O1' 147.0(3) .
O3 Zn1 N2' 87.2(3) .
O5 Zn1 O1' 89.8(2) .
O5 Zn1 N2' 154.8(3) .
O1' Zn1 N2' 81.1(3) .
O2 Zn2 O4 86.8(3) .
O2 Zn2 O5 112.3(2) .
O2 Zn2 N1' 108.3(3) .
O2 Zn2 O1' 99.7(2) 3_556
O4 Zn2 O5 85.7(2) .
O4 Zn2 N1' 88.7(3) .
O4 Zn2 O1' 171.2(2) 3_556
O5 Zn2 N1' 138.6(3) .
O5 Zn2 O1' 97.2(2) 3_556
N1' Zn2 O1' 83.6(3) 3_556
Zn1 O1 C1 133.1(7) .
Zn2 O2 C1 127.1(6) .
Zn1 O3 C3 124.6(6) .
Zn2 O4 C3 132.3(6) .
Zn1 O5 Zn2 105.5(3) .
Zn1 O5 C5 125.5(6) .
Zn2 O5 C5 111.0(5) .
O1 C1 O2 127.8(9) .
O1 C1 C12 116.0(10) .
O2 C1 C12 116.2(9) .
C1 C12 C2 115.3(13) .
C1 C12 H121 108.5(10) .
C1 C12 H122 109.1(9) .
C2 C12 H121 107.3(10) .
C2 C12 H122 108.5(13) .
H121 C12 H122 107.9(13) .
C12 C2 H21 108.5(14) .
C12 C2 H22 109.5(14) .
C12 C2 H23 116.5(18) .
H21 C2 H22 107.6(18) .
H21 C2 H23 107.0(15) .
H22 C2 H23 107.5(15) .
O3 C3 O4 125.1(8) .
O3 C3 C34 115.4(10) .
O4 C3 C34 119.5(9) .
C3 C34 C4 117.8(12) .
C3 C34 H341 109.0(10) .
C3 C34 H342 102.6(11) .
C4 C34 H341 121.6(16) .
C4 C34 H342 101.2(15) .
H341 C34 H342 100.5(10) .
C34 C4 H41 108(2) .
C34 C4 H42 110(2) .
C34 C4 H43 119.2(19) .
H41 C4 H42 107.4(19) .
H41 C4 H43 106(2) .
H42 C4 H43 106(2) .
O5 C5 O6 120.9(7) .
O5 C5 C56 115.5(8) .
O6 C5 C56 123.5(8) .
C5 C56 C6 113.6(9) .
C5 C56 H561 108.7(8) .
C5 C56 H562 109.4(7) .
C6 C56 H561 107.8(9) .
C6 C56 H562 109.0(8) .
H561 C56 H562 108.3(9) .
C56 C6 H61 115.4(12) .
C56 C6 H62 108.9(9) .
C56 C6 H63 109.6(9) .
H61 C6 H62 107.0(10) .
H61 C6 H63 107.5(10) .
H62 C6 H63 108.2(13) .
Zn1 O1' C2' 116.4(5) .
Zn1 O1' Zn2 127.1(3) 3_556
C2' O1' Zn2 113.3(4) 3_556
Zn2 N1' C1' 102.2(5) .
Zn2 N1' C11' 109.8(6) .
Zn2 N1' C12' 114.6(6) .
C1' N1' C11' 111.9(8) .
C1' N1' C12' 108.7(8) .
C11' N1' C12' 109.6(7) .
Zn1 N2' C3' 101.7(6) .
Zn1 N2' C21' 112.0(6) .
Zn1 N2' C22' 110.4(7) .
C3' N2' C21' 110.7(8) .
C3' N2' C22' 112.1(7) .
C21' N2' C22' 109.8(8) .
N1' C1' H1'1 109.2(7) .
N1' C1' H1'2 109.8(8) .
N1' C1' C2' 112.8(8) 3_556
H1'1 C1' H1'2 107.0(9) .
H1'1 C1' C2' 109.0(8) 3_556
H1'2 C1' C2' 108.9(7) 3_556
O1' C2' C3' 110.7(6) .
O1' C2' H2'1 106.3(7) .
O1' C2' C1' 109.9(7) 3_556
C3' C2' H2'1 109.8(8) .
C3' C2' C1' 110.1(8) 3_556
H2'1 C2' C1' 109.9(7) 3_556
N2' C3' C2' 110.7(8) .
N2' C3' H3'1 109.2(8) .
N2' C3' H3'2 109.8(7) .
C2' C3' H3'1 109.6(8) .
C2' C3' H3'2 109.6(9) .
H3'1 C3' H3'2 107.8(9) .
N1' C11' H11'1 109.8(10) .
N1' C11' H11'2 110.2(8) .
N1' C11' H11'3 112.7(9) .
H11'1 C11' H11'2 109.0(10) .
H11'1 C11' H11'3 107.6(9) .
H11'2 C11' H11'3 107.5(11) .
N1' C12' H12'1 110.7(8) .
N1' C12' H12'2 110.8(9) .
N1' C12' H12'3 108.4(9) .
H12'1 C12' H12'2 109.1(10) .
H12'1 C12' H12'3 108.5(10) .
H12'2 C12' H12'3 109.2(8) .
N2' C21' H21'1 109.9(9) .
N2' C21' H21'2 111.1(10) .
N2' C21' H21'3 111.9(11) .
H21'1 C21' H21'2 107.5(12) .
H21'1 C21' H21'3 107.5(10) .
H21'2 C21' H21'3 108.8(10) .
N2' C22' H22'1 106.4(8) .
N2' C22' H22'2 114.1(9) .
N2' C22' H22'3 113.1(10) .
H22'1 C22' H22'2 112.8(11) .
H22'1 C22' H22'3 109.1(9) .
H22'2 C22' H22'3 101.5(9) .

loop_
_geom_bond_atom_site_label_1
_geom_bond_atom_site_label_2
_geom_bond_distance
_geom_bond_site_symmetry_2
Zn1 O1 1.984(6) .
Zn1 O3 2.026(6) .
Zn1 O5 2.090(6) .
Zn1 O1' 1.983(5) .
Zn1 N2' 2.201(9) .
Zn2 O2 1.994(7) .
Zn2 O4 2.235(7) .
Zn2 O5 1.995(5) .
Zn2 N1' 2.127(7) .
Zn2 O1' 2.025(6) 3_556
O1 C1 1.250(12) .
O2 C1 1.251(13) .
O3 C3 1.276(11) .
O4 C3 1.241(13) .
O5 C5 1.315(10) .
O6 C5 1.224(11) .
C1 C12 1.541(16) .
C12 C2 1.46(2) .
C12 H121 1.058(11) .
C12 H122 1.042(16) .
C2 H21 1.056(16) .
C2 H22 1.05(2) .
C2 H23 1.042(18) .
C3 C34 1.499(14) .
C34 C4 1.33(3) .
C34 H341 1.063(14) .
C34 H342 1.066(13) .
C4 H41 1.06(2) .
C4 H42 1.05(3) .
C4 H43 1.05(2) .
C5 C56 1.504(12) .
C56 C6 1.485(15) .
C56 H561 1.055(11) .
C56 H562 1.040(8) .
C6 H61 .987(12) .
C6 H62 1.051(15) .
C6 H63 1.045(10) .
O1' C2' 1.413(11) .
N1' C1' 1.475(14) .
N1' C11' 1.479(13) .
N1' C12' 1.483(11) .
N2' C3' 1.483(11) .
N2' C21' 1.476(14) .
N2' C22' 1.475(13) .
C1' H1'1 1.059(9) .
C1' H1'2 1.053(9) .
C1' C2' 1.508(11) 3_556
C2' C3' 1.501(15) .
C2' H2'1 1.050(8) .
C3' H3'1 1.055(11) .
C3' H3'2 1.047(10) .
C11' H11'1 1.042(11) .
C11' H11'2 1.044(10) .
C11' H11'3 1.054(13) .
C12' H12'1 1.047(10) .
C12' H12'2 1.038(10) .
C12' H12'3 1.050(13) .
C21' H21'1 1.062(13) .
C21' H21'2 1.044(14) .
C21' H21'3 1.042(10) .
C22' H22'1 1.027(10) .
C22' H22'2 .975(10) .
C22' H22'3 1.052(12) .

loop_
_reflns_scale_meas_F
4.6203
